data_1548681
loop_
_publ_author_name
'El-Hiti, Gamal A.'
'Smith, Keith'
'Hegazy, Amany S.'
'Alshammari, Mohammed B.'
'Kariuki, Benson M.'

_publ_section_title
;
 Methyl <i>N</i>-(2-bromo-4-chlorophenyl)carbamate
;
_journal_coeditor_code SJ4153
_journal_issue 1
_journal_name_full IUCrData
_journal_page_first x180054
_journal_paper_doi 10.1107/S2414314618000548
_journal_volume 3
_journal_year 2018
_chemical_formula_iupac 'C8 H7 Br Cl N O2'
_chemical_formula_moiety 'C8 H7 Br Cl N O2'
_chemical_formula_sum 'C8 H7 Br Cl N O2'
_chemical_formula_weight 264.51
_chemical_name_systematic
;
Methyl <i>N</i>-(2-bromo-4-chlorophenyl)carbamate
;
_space_group_crystal_system triclinic
_space_group_IT_number 2
_space_group_name_Hall '-P 1'
_space_group_name_H-M_alt 'P -1'
_symmetry_space_group_name_Hall '-P 1'
_symmetry_space_group_name_H-M 'P -1'
_atom_sites_solution_hydrogens geom
_audit_creation_method SHELXL-2013
_cell_angle_alpha 111.639(5)
_cell_angle_beta 101.035(5)
_cell_angle_gamma 93.712(5)
_cell_formula_units_Z 2
_cell_length_a 4.6637(3)
_cell_length_b 9.4598(6)
_cell_length_c 11.9898(7)
_cell_measurement_reflns_used 2127
_cell_measurement_temperature 150(2)
_cell_measurement_theta_max 74.0500
_cell_measurement_theta_min 5.0680
_cell_volume 477.25(6)
_computing_cell_refinement
;
CrysAlis PRO (Agilent, 2014)
;
_computing_data_collection
;
CrysAlis PRO (Agilent, 2014)
;
_computing_data_reduction
;
CrysAlis PRO (Agilent, 2014)
;
_computing_molecular_graphics
;
ORTEP-3 for Windows (Farrugia, 2012)
;
_computing_publication_material
;
WinGX (Farrugia, 2012) and CHEMDRAW Ultra (Cambridge Soft, 2001)
;
_computing_structure_refinement
;
SHELXL2013 (Sheldrick, 2015)
;
_computing_structure_solution
;
SHELXS2013 (Sheldrick, 2008)
;
_diffrn_ambient_temperature 150(2)
_diffrn_measured_fraction_theta_full 0.989
_diffrn_measured_fraction_theta_max 0.954
_diffrn_measurement_device_type 'Agilent SuperNova, Dual, Cu at zero, Atlas'
_diffrn_measurement_method '\w scans'
_diffrn_radiation_type CuK\a
_diffrn_radiation_wavelength 1.54184
_diffrn_reflns_av_R_equivalents 0.0185
_diffrn_reflns_limit_h_max 5
_diffrn_reflns_limit_h_min -5
_diffrn_reflns_limit_k_max 11
_diffrn_reflns_limit_k_min -10
_diffrn_reflns_limit_l_max 11
_diffrn_reflns_limit_l_min -14
_diffrn_reflns_number 2938
_diffrn_reflns_theta_full 67.684
_diffrn_reflns_theta_max 73.969
_diffrn_reflns_theta_min 4.078
_diffrn_standards_decay_% 0
_diffrn_standards_interval_count 0
_diffrn_standards_interval_time 0
_diffrn_standards_number 0
_exptl_absorpt_coefficient_mu 8.191
_exptl_absorpt_correction_T_max 0.891
_exptl_absorpt_correction_T_min 0.776
_exptl_absorpt_correction_type gaussian
_exptl_absorpt_process_details
;
(CrysAlis PRO; Agilent, 2014)
;
_exptl_crystal_colour colourless
_exptl_crystal_density_diffrn 1.841
_exptl_crystal_description block
_exptl_crystal_F_000 260
_exptl_crystal_size_max 0.305
_exptl_crystal_size_mid 0.203
_exptl_crystal_size_min 0.150
_refine_diff_density_max 0.303
_refine_diff_density_min -0.607
_refine_ls_extinction_method none
_refine_ls_goodness_of_fit_ref 1.076
_refine_ls_hydrogen_treatment constr
_refine_ls_matrix_type full
_refine_ls_number_parameters 119
_refine_ls_number_reflns 1847
_refine_ls_number_restraints 0
_refine_ls_restrained_S_all 1.076
_refine_ls_R_factor_all 0.0248
_refine_ls_R_factor_gt 0.0239
_refine_ls_shift/su_max 0.001
_refine_ls_shift/su_mean 0.000
_refine_ls_structure_factor_coef Fsqd
_refine_ls_weighting_details 'w=1/[\s^2^(Fo^2^)+(0.0400P)^2^+0.1570P] where P=(Fo^2^+2Fc^2^)/3'
_refine_ls_weighting_scheme calc
_refine_ls_wR_factor_gt 0.0627
_refine_ls_wR_factor_ref 0.0633
_reflns_number_gt 1777
_reflns_number_total 1847
_reflns_threshold_expression 'I > 2\s(I)'
_cod_data_source_file sj4153sup1.cif
_cod_data_source_block I
_cod_original_cell_volume 477.25(5)
_cod_database_code 1548681
_shelx_space_group_comment
;
The symmetry employed for this shelxl refinement is uniquely defined
by the following loop, which should always be used as a source of
symmetry information in preference to the above space-group names.
They are only intended as comments.
;
_shelx_estimated_absorpt_t_min 0.189
_shelx_estimated_absorpt_t_max 0.373
_shelxl_version_number .2013

loop_
_space_group_symop_operation_xyz
'x, y, z'
'-x, -y, -z'

loop_
_atom_site_type_symbol
_atom_site_label
_atom_site_fract_x
_atom_site_fract_y
_atom_site_fract_z
_atom_site_U_iso_or_equiv
_atom_site_adp_type
_atom_site_calc_flag
_atom_site_occupancy
C C1 0.5832(4) 0.2508(2) 0.08977(18) 0.0178(4) Uani d 1
C C2 0.7774(4) 0.3658(2) 0.19208(19) 0.0189(4) Uani d 1
C C3 0.7777(5) 0.3806(2) 0.31131(19) 0.0226(4) Uani d 1
H H3 0.9115 0.4585 0.3796 0.027 Uiso calc 1
C C4 0.5803(5) 0.2806(3) 0.3295(2) 0.0242(4) Uani d 1
C C5 0.3866(5) 0.1654(2) 0.2315(2) 0.0230(4) Uani d 1
H H5 0.2525 0.0973 0.2455 0.028 Uiso calc 1
C C6 0.3903(5) 0.1504(2) 0.1125(2) 0.0210(4) Uani d 1
H H6 0.2592 0.0704 0.0449 0.025 Uiso calc 1
C C7 0.3560(5) 0.1832(2) -0.12754(19) 0.0194(4) Uani d 1
C C8 0.2102(6) 0.1130(3) -0.3419(2) 0.0324(5) Uani d 1
H H8A 0.1401 0.0058 -0.3581 0.049 Uiso calc 1
H H8B 0.2882 0.1174 -0.4110 0.049 Uiso calc 1
H H8C 0.0459 0.1726 -0.3323 0.049 Uiso calc 1
N N1 0.5916(4) 0.2373(2) -0.02987(16) 0.0204(3) Uani d 1
H H1 0.7618 0.2661 -0.0424 0.024 Uiso calc 1
O O1 0.1036(3) 0.14673(18) -0.12501(14) 0.0242(3) Uani d 1
O O2 0.4400(3) 0.17650(19) -0.23043(14) 0.0264(3) Uani d 1
Cl Cl1 0.57621(15) 0.30115(7) 0.47984(5) 0.03750(16) Uani d 1
Br Br1 1.04171(4) 0.50705(2) 0.16904(2) 0.02356(10) Uani d 1

loop_
_atom_site_aniso_label
_atom_site_aniso_U_11
_atom_site_aniso_U_22
_atom_site_aniso_U_33
_atom_site_aniso_U_12
_atom_site_aniso_U_13
_atom_site_aniso_U_23
C1 0.0170(9) 0.0181(9) 0.0196(10) 0.0047(7) 0.0063(7) 0.0075(7)
C2 0.0177(9) 0.0181(9) 0.0223(10) 0.0019(7) 0.0058(8) 0.0091(8)
C3 0.0241(10) 0.0215(9) 0.0200(10) -0.0003(8) 0.0033(8) 0.0070(8)
C4 0.0310(11) 0.0269(11) 0.0194(10) 0.0054(9) 0.0097(8) 0.0121(8)
C5 0.0239(10) 0.0219(10) 0.0264(11) 0.0013(8) 0.0099(8) 0.0115(8)
C6 0.0202(10) 0.0197(9) 0.0222(10) 0.0002(7) 0.0058(8) 0.0072(8)
C7 0.0208(10) 0.0194(9) 0.0194(10) 0.0048(7) 0.0066(8) 0.0079(8)
C8 0.0341(12) 0.0413(13) 0.0194(10) 0.0026(10) 0.0017(9) 0.0117(10)
N1 0.0157(8) 0.0256(9) 0.0198(8) -0.0002(6) 0.0058(6) 0.0084(7)
O1 0.0159(7) 0.0315(8) 0.0243(8) 0.0010(6) 0.0052(6) 0.0101(6)
O2 0.0219(8) 0.0402(9) 0.0198(7) 0.0013(6) 0.0049(6) 0.0152(7)
Cl1 0.0549(4) 0.0381(3) 0.0208(3) -0.0052(3) 0.0122(2) 0.0132(2)
Br1 0.02532(14) 0.02146(14) 0.02454(14) -0.00329(9) 0.00644(9) 0.01045(10)

loop_
_atom_type_symbol
_atom_type_description
_atom_type_scat_dispersion_real
_atom_type_scat_dispersion_imag
_atom_type_scat_source
C C 0.0181 0.0091 'International Tables Vol C Tables 4.2.6.8 and 6.1.1.4'
H H 0.0000 0.0000 'International Tables Vol C Tables 4.2.6.8 and 6.1.1.4'
N N 0.0311 0.0180 'International Tables Vol C Tables 4.2.6.8 and 6.1.1.4'
O O 0.0492 0.0322 'International Tables Vol C Tables 4.2.6.8 and 6.1.1.4'
Cl Cl 0.3639 0.7018 'International Tables Vol C Tables 4.2.6.8 and 6.1.1.4'
Br Br -0.6763 1.2805 'International Tables Vol C Tables 4.2.6.8 and 6.1.1.4'

loop_
_geom_angle_atom_site_label_1
_geom_angle_atom_site_label_2
_geom_angle_atom_site_label_3
_geom_angle
C6 C1 N1 122.34(18)
C6 C1 C2 117.59(19)
N1 C1 C2 120.06(18)
C3 C2 C1 121.46(19)
C3 C2 Br1 118.43(15)
C1 C2 Br1 120.11(15)
C4 C3 C2 119.0(2)
C4 C3 H3 120.5
C2 C3 H3 120.5
C5 C4 C3 121.44(19)
C5 C4 Cl1 119.54(17)
C3 C4 Cl1 119.02(17)
C4 C5 C6 119.14(19)
C4 C5 H5 120.4
C6 C5 H5 120.4
C5 C6 C1 121.39(19)
C5 C6 H6 119.3
C1 C6 H6 119.3
O1 C7 O2 123.82(19)
O1 C7 N1 126.17(19)
O2 C7 N1 110.00(17)
O2 C8 H8A 109.5
O2 C8 H8B 109.5
H8A C8 H8B 109.5
O2 C8 H8C 109.5
H8A C8 H8C 109.5
H8B C8 H8C 109.5
C7 N1 C1 124.53(17)
C7 N1 H1 117.7
C1 N1 H1 117.7
C7 O2 C8 115.05(17)

loop_
_geom_bond_atom_site_label_1
_geom_bond_atom_site_label_2
_geom_bond_distance
C1 C6 1.400(3)
C1 N1 1.401(3)
C1 C2 1.404(3)
C2 C3 1.384(3)
C2 Br1 1.890(2)
C3 C4 1.381(3)
C3 H3 0.9500
C4 C5 1.381(3)
C4 Cl1 1.744(2)
C5 C6 1.384(3)
C5 H5 0.9500
C6 H6 0.9500
C7 O1 1.214(3)
C7 O2 1.345(2)
C7 N1 1.354(3)
C8 O2 1.439(3)
C8 H8A 0.9800
C8 H8B 0.9800
C8 H8C 0.9800
N1 H1 0.8800

loop_
_geom_hbond_atom_site_label_D
_geom_hbond_atom_site_label_H
_geom_hbond_atom_site_label_A
_geom_hbond_site_symmetry_A
_geom_hbond_distance_DH
_geom_hbond_distance_HA
_geom_hbond_distance_DA
_geom_hbond_angle_DHA
N1 H1 O1 1_655 0.88 2.19 2.885(2) 135.2

_cod_database_fobs_code 1548681
